data_2019980
loop_
_publ_author_name
'Ghadermazi, Mohammad'
'Attar Gharamaleki, Jafar'
'Olmstead, Marilyn M.'
'Almasi, Mehdi'

_publ_section_title
;
 Structures of Co^II^ and Zn^II^ complexes of the proton-transfer compound
 derived from pyrazine-2,3-dicarboxylic acid and piperazine
;
_journal_issue 7
_journal_name_full 'Acta Crystallographica Section C'
_journal_page_first
;
;
_journal_paper_doi 10.1107/S2053229615010761
_journal_volume 71
_journal_year 2015
_chemical_formula_iupac 'C4 H12 N2 2+, C6 H2 N2 O4 2-, 4.5H2 O'
_chemical_formula_moiety 'C4 H12 N2 2+, C6 H2 N2 O4 2-, 4.5(H2 O)'
_chemical_formula_sum 'C10 H23 N4 O8.5'
_chemical_formula_weight 335.32
_chemical_name_common '(pipzH~2~)(pyzdc) 4.5(H~2~O)'
_chemical_name_systematic
;
Piperazine-1,4-diium pyrazine-2,3-dicarboxylate 4.5-hydrate
;
_space_group_crystal_system triclinic
_space_group_IT_number 2
_space_group_name_Hall '-P 1'
_space_group_name_H-M_alt 'P -1'
_symmetry_space_group_name_Hall '-P 1'
_symmetry_space_group_name_H-M 'P -1'
_atom_sites_solution_hydrogens mixed
_atom_sites_solution_primary direct
_atom_sites_solution_secondary difmap
_audit_creation_method SHELXL-2014/7
_cell_angle_alpha 67.584(3)
_cell_angle_beta 87.521(4)
_cell_angle_gamma 70.632(3)
_cell_formula_units_Z 2
_cell_length_a 6.8024(11)
_cell_length_b 10.218(2)
_cell_length_c 12.926(2)
_cell_measurement_reflns_used 3169
_cell_measurement_temperature 120(2)
_cell_measurement_theta_max 29
_cell_measurement_theta_min 3
_cell_volume 780.0(2)
_computing_cell_refinement
;
SAINT-Plus (Bruker, 1998)
;
_computing_data_collection
;
SMART (Bruker, 1998)
;
_computing_data_reduction
;
SAINT-Plus (Bruker, 1998)
;
_computing_molecular_graphics
;
XP in SHELXTL (Sheldrick, 2008)
;
_computing_publication_material
;
SHELXL2014 (Sheldrick, 2015)
;
_computing_structure_refinement
;
SHELXL2014 (Sheldrick, 2015)
;
_computing_structure_solution
;
SHELXTL (Sheldrick, 2008)
;
_diffrn_ambient_temperature 120(2)
_diffrn_detector_area_resol_mean 8.3
_diffrn_measured_fraction_theta_full 0.997
_diffrn_measured_fraction_theta_max 0.992
_diffrn_measurement_device_type 'Bruker SMART 1000'
_diffrn_measurement_method '\f and \w'
_diffrn_radiation_type MoK\a
_diffrn_radiation_wavelength 0.71073
_diffrn_reflns_av_R_equivalents 0.0229
_diffrn_reflns_limit_h_max 9
_diffrn_reflns_limit_h_min -9
_diffrn_reflns_limit_k_max 13
_diffrn_reflns_limit_k_min -13
_diffrn_reflns_limit_l_max 17
_diffrn_reflns_limit_l_min -17
_diffrn_reflns_number 8529
_diffrn_reflns_theta_full 25.242
_diffrn_reflns_theta_max 29.123
_diffrn_reflns_theta_min 1.712
_exptl_absorpt_coefficient_mu 0.124
_exptl_absorpt_correction_T_max 0.862
_exptl_absorpt_correction_T_min 0.819
_exptl_absorpt_correction_type multi-scan
_exptl_absorpt_process_details
;
(SADABS; Krause <i>et al.</i>,  2015)
;
_exptl_crystal_colour colorless
_exptl_crystal_density_diffrn 1.428
_exptl_crystal_description prism
_exptl_crystal_F_000 358
_exptl_crystal_size_max 0.210
_exptl_crystal_size_mid 0.190
_exptl_crystal_size_min 0.180
_refine_diff_density_max 0.589
_refine_diff_density_min -0.478
_refine_ls_extinction_method none
_refine_ls_goodness_of_fit_ref 1.019
_refine_ls_hydrogen_treatment mixed
_refine_ls_matrix_type full
_refine_ls_number_parameters 276
_refine_ls_number_reflns 4156
_refine_ls_number_restraints 23
_refine_ls_restrained_S_all 1.018
_refine_ls_R_factor_all 0.0671
_refine_ls_R_factor_gt 0.0517
_refine_ls_shift/su_max 0.000
_refine_ls_shift/su_mean 0.000
_refine_ls_structure_factor_coef Fsqd
_refine_ls_weighting_details 'w=1/[\s^2^(Fo^2^)+(0.0786P)^2^+0.4842P] where P=(Fo^2^+2Fc^2^)/3'
_refine_ls_weighting_scheme calc
_refine_ls_wR_factor_gt 0.1363
_refine_ls_wR_factor_ref 0.1502
_reflns_number_gt 3240
_reflns_number_total 4156
_reflns_threshold_expression I>2\s(I)
_cod_data_source_file ov3064sup1.cif
_cod_data_source_block I
_cod_original_formula_sum 'C10 H23 N4 O8.50'
_cod_database_code 2019980
_cod_database_fobs_code 2019980
_shelx_space_group_comment
;
The symmetry employed for this shelxl refinement is uniquely defined
by the following loop, which should always be used as a source of
symmetry information in preference to the above space-group names.
They are only intended as comments.
;
_shelx_estimated_absorpt_t_min 0.974
_shelx_estimated_absorpt_t_max 0.978

loop_
_space_group_symop_operation_xyz
'x, y, z'
'-x, -y, -z'

loop_
_atom_site_type_symbol
_atom_site_label
_atom_site_fract_x
_atom_site_fract_y
_atom_site_fract_z
_atom_site_U_iso_or_equiv
_atom_site_adp_type
_atom_site_calc_flag
_atom_site_occupancy
_atom_site_disorder_assembly
_atom_site_disorder_group
O O1 0.29044(19) 0.36731(13) 0.78902(9) 0.0227(3) Uani d 1 . .
O O2 -0.01780(19) 0.35818(14) 0.74566(10) 0.0263(3) Uani d 1 . .
O O3 0.3000(2) 0.08288(13) 0.73336(9) 0.0240(3) Uani d 1 . .
O O4 0.3470(2) -0.15686(13) 0.84321(10) 0.0242(3) Uani d 1 . .
N N1 0.1474(2) 0.20942(15) 1.00631(11) 0.0199(3) Uani d 1 . .
N N2 0.2818(2) -0.08993(15) 1.02746(11) 0.0193(3) Uani d 1 . .
C C1 0.1844(2) 0.17323(17) 0.91595(12) 0.0164(3) Uani d 1 . .
C C2 0.2536(2) 0.02269(17) 0.92686(12) 0.0168(3) Uani d 1 . .
C C3 0.2437(3) -0.05349(18) 1.11717(13) 0.0209(3) Uani d 1 . .
H H3 0.2625 -0.1312 1.1898 0.025 Uiso calc 1 . .
C C4 0.1774(3) 0.09551(18) 1.10639(13) 0.0204(3) Uani d 1 . .
H H4 0.1527 0.1171 1.1720 0.024 Uiso calc 1 . .
C C5 0.1485(2) 0.30846(17) 0.80588(12) 0.0184(3) Uani d 1 . .
C C6 0.3035(2) -0.02002(17) 0.82579(13) 0.0180(3) Uani d 1 . .
N N3 0.3437(2) 0.51734(17) 0.57659(12) 0.0240(3) Uani d 1 . .
H H3A 0.305(4) 0.480(3) 0.647(2) 0.029(5) Uiso d 1 . .
H H3B 0.245(4) 0.604(3) 0.5290(19) 0.026(5) Uiso d 1 . .
C C7 0.5385(3) 0.5511(2) 0.58464(14) 0.0257(3) Uani d 1 . .
H H7A 0.6462 0.4602 0.6382 0.031 Uiso calc 1 . .
H H7B 0.5085 0.6321 0.6133 0.031 Uiso calc 1 . .
C C8 0.3795(3) 0.4001(2) 0.52978(15) 0.0270(4) Uani d 1 . .
H H8A 0.2466 0.3830 0.5228 0.032 Uiso calc 1 . .
H H8B 0.4819 0.3042 0.5815 0.032 Uiso calc 1 . .
N N4 0.4590(2) 0.39449(15) 0.96457(11) 0.0182(3) Uani d 1 . .
H H4A 0.526(3) 0.306(3) 1.0241(18) 0.024(5) Uiso d 1 . .
H H4B 0.397(4) 0.377(2) 0.9105(19) 0.026(5) Uiso d 1 . .
C C9 0.2902(2) 0.49275(18) 1.00684(13) 0.0197(3) Uani d 1 . .
H H9A 0.1928 0.4395 1.0443 0.024 Uiso calc 1 . .
H H9B 0.2099 0.5858 0.9430 0.024 Uiso calc 1 . .
C C10 0.6145(3) 0.46729(17) 0.91069(13) 0.0191(3) Uani d 1 . .
H H10A 0.5448 0.5596 0.8437 0.023 Uiso calc 1 . .
H H10B 0.7261 0.3977 0.8858 0.023 Uiso calc 1 . .
O O1W 0.0973(4) -0.0068(3) 0.4924(2) 0.0324(6) Uani d 0.5 A -1
H H1A 0.128(7) -0.079(4) 0.556(2) 0.035(12) Uiso d 0.5 B -1
H H1B 0.211(4) 0.000(6) 0.467(4) 0.063(18) Uiso d 0.5 C -1
O O2W -0.1324(3) 0.66382(18) 0.73400(17) 0.0572(5) Uani d 1 . .
H H2A -0.118(4) 0.5861(19) 0.722(2) 0.047(7) Uiso d 1 . .
H H2B -0.207(9) 0.739(3) 0.680(3) 0.07(2) Uiso d 0.5 D 1
H H2C -0.038(5) 0.696(4) 0.704(3) 0.024(10) Uiso d 0.5 E 2
O O3W 0.5802(3) -0.05810(19) 0.61225(14) 0.0513(5) Uani d 1 . .
H H3C 0.493(4) -0.018(3) 0.648(2) 0.069(10) Uiso d 1 . .
H H3D 0.552(6) -0.019(4) 0.5433(9) 0.028(11) Uiso d 0.5 F 1
H H3E 0.609(6) -0.1503(12) 0.643(3) 0.022(10) Uiso d 0.5 G 2
O O4W -0.0684(3) 0.22655(19) 0.57863(15) 0.0509(5) Uani d 1 . .
H H4C -0.033(6) 0.149(3) 0.564(3) 0.089(12) Uiso d 1 . .
H H4D 0.019(5) 0.213(4) 0.629(2) 0.095(13) Uiso d 1 . .
O O5W 0.2034(3) -0.23609(15) 0.68828(11) 0.0337(3) Uani d 1 . .
H H5A 0.253(4) -0.206(3) 0.7301(17) 0.042(7) Uiso d 1 . .
H H5B 0.108(5) -0.265(5) 0.723(3) 0.061(18) Uiso d 0.5 H 1
H H5C 0.148(5) -0.158(3) 0.6305(19) 0.022(10) Uiso d 0.5 I 2

loop_
_atom_site_aniso_label
_atom_site_aniso_U_11
_atom_site_aniso_U_22
_atom_site_aniso_U_33
_atom_site_aniso_U_12
_atom_site_aniso_U_13
_atom_site_aniso_U_23
O1 0.0291(6) 0.0220(6) 0.0192(5) -0.0115(5) 0.0034(4) -0.0081(4)
O2 0.0229(6) 0.0257(6) 0.0253(6) -0.0023(5) -0.0036(5) -0.0091(5)
O3 0.0301(6) 0.0208(6) 0.0195(5) -0.0056(5) 0.0032(4) -0.0087(5)
O4 0.0331(7) 0.0188(6) 0.0226(6) -0.0066(5) 0.0006(5) -0.0115(5)
N1 0.0208(6) 0.0206(6) 0.0214(6) -0.0071(5) 0.0031(5) -0.0114(5)
N2 0.0194(6) 0.0184(6) 0.0204(6) -0.0058(5) 0.0026(5) -0.0084(5)
C1 0.0144(7) 0.0179(7) 0.0184(7) -0.0059(5) 0.0014(5) -0.0083(5)
C2 0.0154(7) 0.0177(7) 0.0188(7) -0.0055(5) 0.0021(5) -0.0091(6)
C3 0.0229(8) 0.0213(7) 0.0181(7) -0.0078(6) 0.0029(6) -0.0070(6)
C4 0.0217(7) 0.0235(8) 0.0180(7) -0.0077(6) 0.0042(5) -0.0103(6)
C5 0.0212(7) 0.0166(7) 0.0177(7) -0.0039(6) 0.0026(5) -0.0092(6)
C6 0.0166(7) 0.0197(7) 0.0193(7) -0.0042(5) 0.0005(5) -0.0107(6)
N3 0.0238(7) 0.0263(7) 0.0180(6) -0.0072(6) 0.0042(5) -0.0061(6)
C7 0.0267(8) 0.0298(9) 0.0223(8) -0.0092(7) 0.0020(6) -0.0123(7)
C8 0.0289(9) 0.0279(8) 0.0265(8) -0.0140(7) 0.0052(6) -0.0096(7)
N4 0.0208(6) 0.0162(6) 0.0205(6) -0.0069(5) 0.0026(5) -0.0097(5)
C9 0.0175(7) 0.0193(7) 0.0249(7) -0.0060(6) 0.0045(6) -0.0118(6)
C10 0.0212(7) 0.0179(7) 0.0203(7) -0.0071(6) 0.0055(6) -0.0098(6)
O1W 0.0327(14) 0.0285(13) 0.0279(13) -0.0081(11) 0.0031(11) -0.0044(11)
O2W 0.0565(11) 0.0221(8) 0.0709(12) -0.0029(7) 0.0320(10) -0.0066(8)
O3W 0.0654(12) 0.0392(9) 0.0357(9) -0.0042(8) 0.0238(8) -0.0140(7)
O4W 0.0564(11) 0.0378(9) 0.0478(9) 0.0071(7) -0.0293(8) -0.0217(7)
O5W 0.0530(9) 0.0270(7) 0.0247(6) -0.0166(6) 0.0003(6) -0.0108(5)

loop_
_atom_type_symbol
_atom_type_description
_atom_type_scat_dispersion_real
_atom_type_scat_dispersion_imag
_atom_type_scat_source
C C 0.0033 0.0016 'International Tables Vol C Tables 4.2.6.8 and 6.1.1.4'
H H 0.0000 0.0000 'International Tables Vol C Tables 4.2.6.8 and 6.1.1.4'
N N 0.0061 0.0033 'International Tables Vol C Tables 4.2.6.8 and 6.1.1.4'
O O 0.0106 0.0060 'International Tables Vol C Tables 4.2.6.8 and 6.1.1.4'

loop_
_geom_angle_atom_site_label_1
_geom_angle_atom_site_label_2
_geom_angle_atom_site_label_3
_geom_angle_site_symmetry_1
_geom_angle_site_symmetry_3
_geom_angle
C4 N1 C1 . . 116.86(13)
C2 N2 C3 . . 117.42(13)
N1 C1 C2 . . 121.30(14)
N1 C1 C5 . . 113.62(13)
C2 C1 C5 . . 125.07(13)
N2 C2 C1 . . 121.13(13)
N2 C2 C6 . . 117.05(13)
C1 C2 C6 . . 121.81(13)
N2 C3 C4 . . 121.40(15)
N2 C3 H3 . . 119.3
C4 C3 H3 . . 119.3
N1 C4 C3 . . 121.89(14)
N1 C4 H4 . . 119.1
C3 C4 H4 . . 119.1
O2 C5 O1 . . 125.93(15)
O2 C5 C1 . . 119.23(14)
O1 C5 C1 . . 114.61(13)
O3 C6 O4 . . 125.81(14)
O3 C6 C2 . . 117.41(13)
O4 C6 C2 . . 116.77(13)
C8 N3 C7 . . 111.49(14)
C8 N3 H3A . . 107.2(14)
C7 N3 H3A . . 108.3(15)
C8 N3 H3B . . 108.1(14)
C7 N3 H3B . . 108.1(14)
H3A N3 H3B . . 114(2)
N3 C7 C8 . 2_666 110.27(14)
N3 C7 H7A . . 109.6
C8 C7 H7A 2_666 . 109.6
N3 C7 H7B . . 109.6
C8 C7 H7B 2_666 . 109.6
H7A C7 H7B . . 108.1
N3 C8 C7 . 2_666 110.30(14)
N3 C8 H8A . . 109.6
C7 C8 H8A 2_666 . 109.6
N3 C8 H8B . . 109.6
C7 C8 H8B 2_666 . 109.6
H8A C8 H8B . . 108.1
C10 N4 C9 . . 111.96(12)
C10 N4 H4A . . 109.4(13)
C9 N4 H4A . . 108.4(13)
C10 N4 H4B . . 108.0(13)
C9 N4 H4B . . 108.1(14)
H4A N4 H4B . . 111.0(19)
N4 C9 C10 . 2_667 109.79(13)
N4 C9 H9A . . 109.7
C10 C9 H9A 2_667 . 109.7
N4 C9 H9B . . 109.7
C10 C9 H9B 2_667 . 109.7
H9A C9 H9B . . 108.2
N4 C10 C9 . 2_667 110.06(12)
N4 C10 H10A . . 109.6
C9 C10 H10A 2_667 . 109.6
N4 C10 H10B . . 109.6
C9 C10 H10B 2_667 . 109.6
H10A C10 H10B . . 108.2
H1A O1W H1B . . 107(3)
H2A O2W H2B . . 109(3)
H2A O2W H2C . . 107(3)
H3C O3W H3D . . 115(3)
H3C O3W H3E . . 109(3)
H4C O4W H4D . . 108(3)
H5A O5W H5B . . 105(3)
H5A O5W H5C . . 105(2)

loop_
_geom_bond_atom_site_label_1
_geom_bond_atom_site_label_2
_geom_bond_site_symmetry_2
_geom_bond_distance
O1 C5 . 1.268(2)
O2 C5 . 1.240(2)
O3 C6 . 1.2495(19)
O4 C6 . 1.2588(19)
N1 C4 . 1.337(2)
N1 C1 . 1.3441(19)
N2 C2 . 1.336(2)
N2 C3 . 1.338(2)
C1 C2 . 1.403(2)
C1 C5 . 1.517(2)
C2 C6 . 1.520(2)
C3 C4 . 1.389(2)
C3 H3 . 0.9500
C4 H4 . 0.9500
N3 C8 . 1.486(2)
N3 C7 . 1.492(2)
N3 H3A . 0.91(2)
N3 H3B . 0.91(2)
C7 C8 2_666 1.516(2)
C7 H7A . 0.9900
C7 H7B . 0.9900
C8 C7 2_666 1.516(2)
C8 H8A . 0.9900
C8 H8B . 0.9900
N4 C10 . 1.490(2)
N4 C9 . 1.491(2)
N4 H4A . 0.92(2)
N4 H4B . 0.93(2)
C9 C10 2_667 1.514(2)
C9 H9A . 0.9900
C9 H9B . 0.9900
C10 C9 2_667 1.514(2)
C10 H10A . 0.9900
C10 H10B . 0.9900
O1W H1A . 0.840(10)
O1W H1B . 0.841(10)
O2W H2A . 0.837(10)
O2W H2B . 0.834(10)
O2W H2C . 0.834(10)
O3W H3C . 0.831(10)
O3W H3D . 0.827(10)
O3W H3E . 0.826(10)
O4W H4C . 0.843(10)
O4W H4D . 0.837(10)
O5W H5A . 0.843(10)
O5W H5B . 0.841(10)
O5W H5C . 0.839(10)

loop_
_geom_hbond_atom_site_label_D
_geom_hbond_atom_site_label_H
_geom_hbond_atom_site_label_A
_geom_hbond_site_symmetry_A
_geom_hbond_distance_DH
_geom_hbond_distance_HA
_geom_hbond_distance_DA
_geom_hbond_angle_DHA
N3 H3A O1 . 0.91(2) 1.77(2) 2.6633(18) 165(2)
N3 H3B O4W 2_566 0.91(2) 1.82(2) 2.730(2) 173(2)
N4 H4A O4 2_657 0.92(2) 1.81(2) 2.7145(18) 168(2)
N4 H4B O1 . 0.93(2) 1.81(2) 2.7308(18) 170(2)
O1W H1A O5W . 0.840(10) 1.794(11) 2.633(3) 178(5)
O1W H1B O3W 2_656 0.841(10) 1.841(15) 2.666(3) 166(5)
O2W H2A O2 . 0.837(10) 2.100(13) 2.902(2) 160(3)
O2W H2B O3W 1_465 0.834(10) 1.97(3) 2.747(2) 154(5)
O2W H2C O5W 1_565 0.834(10) 1.957(17) 2.754(3) 160(4)
O3W H3C O3 . 0.831(10) 1.962(10) 2.793(2) 177(3)
O3W H3D O3W 2_656 0.827(10) 1.986(16) 2.794(4) 165(4)
O3W H3E O2W 1_645 0.826(10) 2.08(3) 2.747(2) 137(4)
O4W H4C O1W . 0.843(10) 2.068(15) 2.887(3) 164(4)
O4W H4C O1W 2_556 0.843(10) 2.019(19) 2.793(4) 152(4)
O4W H4D O3 . 0.837(10) 2.10(2) 2.862(2) 151(3)
O5W H5A O4 . 0.843(10) 1.911(10) 2.7476(18) 171(2)
O5W H5B O2W 1_545 0.841(10) 1.98(2) 2.754(3) 152(4)

loop_
_geom_torsion_atom_site_label_1
_geom_torsion_atom_site_label_2
_geom_torsion_atom_site_label_3
_geom_torsion_atom_site_label_4
_geom_torsion_site_symmetry_4
_geom_torsion
C4 N1 C1 C2 . -0.7(2)
C4 N1 C1 C5 . -179.52(13)
C3 N2 C2 C1 . -0.7(2)
C3 N2 C2 C6 . 178.21(14)
N1 C1 C2 N2 . 1.1(2)
C5 C1 C2 N2 . 179.79(14)
N1 C1 C2 C6 . -177.78(14)
C5 C1 C2 C6 . 0.9(2)
C2 N2 C3 C4 . 0.0(2)
C1 N1 C4 C3 . 0.0(2)
N2 C3 C4 N1 . 0.4(3)
N1 C1 C5 O2 . -99.66(17)
C2 C1 C5 O2 . 81.59(19)
N1 C1 C5 O1 . 75.09(17)
C2 C1 C5 O1 . -103.67(17)
N2 C2 C6 O3 . -172.27(14)
C1 C2 C6 O3 . 6.7(2)
N2 C2 C6 O4 . 7.0(2)
C1 C2 C6 O4 . -174.06(14)
C8 N3 C7 C8 2_666 57.1(2)
C7 N3 C8 C7 2_666 -57.1(2)
C10 N4 C9 C10 2_667 -57.44(18)
C9 N4 C10 C9 2_667 57.60(18)
